data_1529084
loop_
_publ_author_name
'Sanna, Elena'
'Escudero-Ad\'an, Eduardo C.'
'Bauz\'a, Antonio'
'Ballester, Pablo'
'Frontera, Antonio'
'Rotger, Carmen'
'Costa, Antonio'

_publ_section_title
;
 A crystalline sponge based on dispersive forces suitable for X-ray
 structure determination of included molecular guests
;
_journal_issue 10
_journal_name_full 'Chem. Sci.'
_journal_page_first 5466
_journal_paper_doi 10.1039/C5SC01838B
_journal_volume 6
_journal_year 2015
_chemical_compound_source 'Inmersion in P-Xylene'
_chemical_formula_sum 'C68 H70 N4'
_chemical_formula_weight 943.28
_chemical_name_systematic
;
 ?
;
_space_group_IT_number 2
_space_group_name_Hall '-P 1'
_symmetry_cell_setting triclinic
_symmetry_space_group_name_Hall '-P 1'
_symmetry_space_group_name_H-M 'P -1'
_atom_sites_solution_hydrogens geom
_audit_creation_method SHELXL-2012
_audit_update_record
;
2014-07-07 deposited with the CCDC.
2015-07-14 downloaded from the CCDC.
;
_cell_angle_alpha 82.852(4)
_cell_angle_beta 89.950(4)
_cell_angle_gamma 81.848(4)
_cell_formula_units_Z 2
_cell_length_a 5.8032(7)
_cell_length_b 17.6171(18)
_cell_length_c 28.095(3)
_cell_measurement_reflns_used 3560
_cell_measurement_temperature 100(2)
_cell_measurement_theta_max 27.73
_cell_measurement_theta_min 2.35
_cell_volume 2820.8(5)
_computing_cell_refinement 'Bruker APEX2 v2011.4-0'
_computing_data_collection 'Bruker APEX2 v2011.4-0'
_computing_data_reduction 'Bruker SAINT V7.60A'
_computing_molecular_graphics 'Bruker SHELXTL'
_computing_publication_material 'Bruker SHELXTL'
_computing_structure_refinement 'SHELXL-2012 (Sheldrick, 2012)'
_computing_structure_solution Sir2011
_diffrn_ambient_temperature 100(2)
_diffrn_detector_area_resol_mean 512
_diffrn_detector_type '4K CCD area detector APEX II'
_diffrn_measured_fraction_theta_full 0.987
_diffrn_measured_fraction_theta_max 0.866
_diffrn_measurement_device_type 'APEX DUO Kappa 4-axis goniometer'
_diffrn_measurement_method
;
 Fullsphere data collection, phi and omega scans
;
_diffrn_measurement_specimen_support 'magnetic support with MicroMount'
_diffrn_radiation_monochromator 'Quazar MX Multilayer Optics'
_diffrn_radiation_type MoK\a
_diffrn_radiation_wavelength 0.71073
_diffrn_reflns_av_unetI/netI 0.1146
_diffrn_reflns_Laue_measured_fraction_full 0.987
_diffrn_reflns_Laue_measured_fraction_max 0.866
_diffrn_reflns_limit_h_max 7
_diffrn_reflns_limit_h_min -7
_diffrn_reflns_limit_k_max 22
_diffrn_reflns_limit_k_min -22
_diffrn_reflns_limit_l_max 37
_diffrn_reflns_limit_l_min 0
_diffrn_reflns_number 10911
_diffrn_reflns_point_group_measured_fraction_full 0.987
_diffrn_reflns_point_group_measured_fraction_max 0.866
_diffrn_reflns_theta_full 25.242
_diffrn_reflns_theta_max 28.422
_diffrn_reflns_theta_min 0.731
_diffrn_source 'Microfocus source E025 IuS'
_diffrn_source_current 0.6
_diffrn_source_power 50
_diffrn_source_size '0.2 mm x 0.2 mm fine focus'
_diffrn_source_type 'Bruker APEX DUO'
_exptl_absorpt_coefficient_mu 0.064
_exptl_absorpt_correction_T_max 0.998
_exptl_absorpt_correction_T_min 0.768
_exptl_absorpt_correction_type empirical
_exptl_absorpt_process_details
; 
 TWINABS Version 2008/0 Bruker-Nonius
 Blessing, Acta Cryst. (1995) A51 33-38
;
_exptl_crystal_colour colourless
_exptl_crystal_density_diffrn 1.111
_exptl_crystal_description Block
_exptl_crystal_F_000 1012
_exptl_crystal_size_max 0.10
_exptl_crystal_size_mid 0.05
_exptl_crystal_size_min 0.02
_refine_diff_density_max 0.376
_refine_diff_density_min -0.342
_refine_diff_density_rms 0.065
_refine_ls_extinction_method none
_refine_ls_goodness_of_fit_ref 1.026
_refine_ls_hydrogen_treatment constr
_refine_ls_matrix_type full
_refine_ls_number_parameters 768
_refine_ls_number_reflns 10911
_refine_ls_number_restraints 294
_refine_ls_restrained_S_all 1.025
_refine_ls_R_factor_all 0.1480
_refine_ls_R_factor_gt 0.0788
_refine_ls_shift/su_max 0.000
_refine_ls_shift/su_mean 0.000
_refine_ls_structure_factor_coef Fsqd
_refine_ls_weighting_details
;
 w=1/[\s^2^(Fo^2^)+(0.0944P)^2^+2.1537P]
 where P=(Fo^2^+2Fc^2^)/3
;
_refine_ls_weighting_scheme calc
_refine_ls_wR_factor_gt 0.1961
_refine_ls_wR_factor_ref 0.2277
_reflns_Friedel_coverage 0.000
_reflns_number_gt 6017
_reflns_number_total 10911
_reflns_threshold_expression >2sigma(I)
_cod_data_source_file c5sc01838b2.cif
_cod_data_source_block 3_P-Xyl
_cod_depositor_comments
;
The following automatic conversions were performed:

'_symmetry_cell_setting' value 'Triclinic' changed to 'triclinic'
according to
/usr/data/users/saulius/crontab/automatic-downloads/rss-feeds/RSC/lib/dictionaries/cif_core.dic
dictionary named 'cif_core.dic' version 2.4.2 from 2011-04-26.

Automatic conversion script
Id: cif_fix_values 3271 2015-04-21 07:52:19Z andrius 

 Adding full bibliography for 1529078--1529087.cif.
;
_cod_original_sg_symbol_H-M P-1
_cod_database_code 1529084
_shelx_space_group_comment
;
The symmetry employed for this shelxl refinement is uniquely defined
by the following loop, which should always be used as a source of
symmetry information in preference to the above space-group names.
They are only intended as comments.
;
_shelx_estimated_absorpt_t_min 0.984
_shelx_estimated_absorpt_t_max 0.998
_shelxl_version_number 2012-9

loop_
_space_group_symop_operation_xyz
'x, y, z'
'-x, -y, -z'

loop_
_atom_site_label
_atom_site_type_symbol
_atom_site_fract_x
_atom_site_fract_y
_atom_site_fract_z
_atom_site_U_iso_or_equiv
_atom_site_adp_type
_atom_site_occupancy
_atom_site_site_symmetry_order
_atom_site_calc_flag
_atom_site_refinement_flags_posn
_atom_site_refinement_flags_adp
_atom_site_refinement_flags_occupancy
_atom_site_disorder_assembly
_atom_site_disorder_group
C1 C 0.9052(9) 0.1271(3) 0.38034(14) 0.0193(11) Uani 1 1 d . . . . .
C2 C 1.0293(9) 0.0805(2) 0.42585(13) 0.0202(11) Uani 1 1 d . . . . .
H2A H 1.1897 0.0931 0.4278 0.024 Uiso 1 1 calc R U . . .
H2B H 0.9456 0.0961 0.4546 0.024 Uiso 1 1 calc R U . . .
C3 C 1.0392(9) -0.0059(3) 0.42572(16) 0.0253(12) Uani 1 1 d . . . . .
H3A H 1.1111 -0.0330 0.4563 0.030 Uiso 1 1 calc R U . . .
H3B H 1.1393 -0.0224 0.3992 0.030 Uiso 1 1 calc R U . . .
C4 C 0.7997(10) -0.0292(3) 0.41970(17) 0.0275(12) Uani 1 1 d . . . . .
H4A H 0.7040 -0.0181 0.4479 0.033 Uiso 1 1 calc R U . . .
H4B H 0.8152 -0.0855 0.4178 0.033 Uiso 1 1 calc R U . . .
C5 C 0.6799(9) 0.0151(3) 0.37413(15) 0.0253(11) Uani 1 1 d . . . . .
H5A H 0.5208 0.0017 0.3715 0.030 Uiso 1 1 calc R U . . .
H5B H 0.7677 -0.0001 0.3458 0.030 Uiso 1 1 calc R U . . .
C6 C 0.6662(9) 0.1027(3) 0.37470(16) 0.0231(11) Uani 1 1 d . . . . .
H6A H 0.5919 0.1299 0.3444 0.028 Uiso 1 1 calc R U . . .
H6B H 0.5670 0.1183 0.4015 0.028 Uiso 1 1 calc R U . . .
C7 C 1.0428(9) 0.1172(3) 0.33681(15) 0.0196(10) Uani 1 1 d . . . . .
C8 C 1.1425(9) 0.1175(2) 0.29945(15) 0.0191(10) Uani 1 1 d . . . . .
C9 C 1.2575(9) 0.1241(3) 0.25383(15) 0.0186(10) Uani 1 1 d . . . . .
C10 C 1.4810(9) 0.0864(3) 0.24734(15) 0.0207(11) Uani 1 1 d . . . . .
H10 H 1.5605 0.0526 0.2730 0.025 Uiso 1 1 calc R U . . .
C11 C 1.5869(9) 0.0984(3) 0.20331(15) 0.0227(11) Uani 1 1 d . . . . .
H11 H 1.7392 0.0724 0.1991 0.027 Uiso 1 1 calc R U . . .
C12 C 1.4754(9) 0.1471(3) 0.16558(16) 0.0241(12) Uani 1 1 d . . . . .
H12 H 1.5521 0.1554 0.1359 0.029 Uiso 1 1 calc R U . . .
C13 C 1.2476(9) 0.1846(3) 0.17107(15) 0.0202(11) Uani 1 1 d . . . . .
C14 C 1.1428(9) 0.1726(2) 0.21514(15) 0.0208(11) Uani 1 1 d . . . . .
H14 H 0.9895 0.1978 0.2192 0.025 Uiso 1 1 calc R U . . .
C15 C 1.1246(9) 0.2333(3) 0.13147(15) 0.0245(11) Uani 1 1 d . . . . .
C16 C 1.0188(9) 0.2725(3) 0.09897(15) 0.0239(11) Uani 1 1 d . . . . .
C17 C 0.8771(9) 0.3172(3) 0.05836(15) 0.0216(11) Uani 1 1 d . . . . .
C18 C 0.6609(9) 0.2795(3) 0.05081(17) 0.0277(12) Uani 1 1 d . . . . .
H18A H 0.5693 0.2775 0.0806 0.033 Uiso 1 1 calc R U . . .
H18B H 0.5623 0.3114 0.0249 0.033 Uiso 1 1 calc R U . . .
C19 C 0.7246(10) 0.1978(3) 0.03758(18) 0.0303(12) Uani 1 1 d . . . . .
H19A H 0.8117 0.1647 0.0646 0.036 Uiso 1 1 calc R U . . .
H19B H 0.5806 0.1760 0.0318 0.036 Uiso 1 1 calc R U . . .
C20 C 0.8720(11) 0.1979(3) -0.00696(18) 0.0393(15) Uani 1 1 d . . . . .
H20A H 0.9224 0.1439 -0.0130 0.047 Uiso 1 1 calc R U . . .
H20B H 0.7770 0.2249 -0.0349 0.047 Uiso 1 1 calc R U . . .
C21 C 1.0828(10) 0.2370(3) -0.00179(17) 0.0345(14) Uani 1 1 d . . . . .
H21A H 1.1670 0.2398 -0.0325 0.041 Uiso 1 1 calc R U . . .
H21B H 1.1887 0.2057 0.0231 0.041 Uiso 1 1 calc R U . . .
C22 C 1.0191(9) 0.3190(3) 0.01201(15) 0.0276(12) Uani 1 1 d . . . . .
H22A H 0.9270 0.3522 -0.0143 0.033 Uiso 1 1 calc R U . . .
H22B H 1.1631 0.3415 0.0168 0.033 Uiso 1 1 calc R U . . .
C25 C 0.6613(10) 0.5578(3) 0.08202(16) 0.0294(10) Uani 1 1 d . U . . .
H25 H 0.5510 0.5349 0.0657 0.035 Uiso 0.6 1 calc R U P A 1
H25' H 0.6137 0.5440 0.0523 0.035 Uiso 0.4 1 calc R U P A 2
C26 C 0.6088(10) 0.6327(3) 0.09128(16) 0.0303(10) Uani 1 1 d . U . . .
H26 H 0.4647 0.6625 0.0805 0.036 Uiso 0.6 1 calc R U P B 1
H26' H 0.5241 0.6691 0.0675 0.036 Uiso 0.4 1 calc R U P B 2
C23 C 0.9410(17) 0.4320(4) 0.0894(3) 0.0277(17) Uani 0.6 1 d D U P C 1
H23 H 1.0833 0.4033 0.1020 0.033 Uiso 0.6 1 calc R U P C 1
C24 C 0.8823(15) 0.5137(4) 0.0969(3) 0.0278(13) Uani 0.6 1 d D U P C 1
C27 C 0.7740(14) 0.6660(4) 0.1175(3) 0.0256(13) Uani 0.6 1 d D U P C 1
C28 C 0.9806(15) 0.6227(4) 0.1330(3) 0.0334(15) Uani 0.6 1 d D U P C 1
H28 H 1.0880 0.6446 0.1508 0.040 Uiso 0.6 1 calc R U P C 1
C29 C 1.0356(15) 0.5462(4) 0.1230(3) 0.0334(15) Uani 0.6 1 d D U P C 1
H29 H 1.1791 0.5166 0.1343 0.040 Uiso 0.6 1 calc R U P C 1
C30 C 0.7237(16) 0.7460(4) 0.1287(3) 0.0243(17) Uani 0.6 1 d D U P C 1
H30 H 0.8269 0.7648 0.1492 0.029 Uiso 0.6 1 calc R U P C 1
C23' C 0.838(3) 0.4230(6) 0.1057(4) 0.039(2) Uani 0.4 1 d D U P C 2
H23' H 0.9078 0.3868 0.1313 0.047 Uiso 0.4 1 calc R U P C 2
C24' C 0.777(3) 0.5043(6) 0.1136(4) 0.0385(18) Uani 0.4 1 d D U P C 2
C27' C 0.669(3) 0.6575(5) 0.1315(4) 0.0379(18) Uani 0.4 1 d D U P C 2
C28' C 0.780(3) 0.6029(5) 0.1660(4) 0.047(2) Uani 0.4 1 d D U P C 2
H28' H 0.8210 0.6174 0.1959 0.056 Uiso 0.4 1 calc R U P C 2
C29' C 0.833(3) 0.5255(5) 0.1576(4) 0.047(2) Uani 0.4 1 d D U P C 2
H29' H 0.9065 0.4877 0.1820 0.056 Uiso 0.4 1 calc R U P C 2
C30' C 0.626(3) 0.7386(5) 0.1406(5) 0.038(2) Uani 0.4 1 d D U P C 2
H30' H 0.6671 0.7506 0.1713 0.046 Uiso 0.4 1 calc R U P C 2
C31 C 0.5079(9) 0.8733(3) 0.11926(15) 0.0194(11) Uani 1 1 d . . . . .
C32 C 0.5958(9) 0.9181(3) 0.07390(14) 0.0235(11) Uani 1 1 d . . . . .
H32A H 0.7672 0.9053 0.0728 0.028 Uiso 1 1 calc R U . . .
H32B H 0.5289 0.9013 0.0452 0.028 Uiso 1 1 calc R U . . .
C33 C 0.5315(9) 1.0060(3) 0.07202(17) 0.0268(12) Uani 1 1 d . . . . .
H33A H 0.6146 1.0242 0.0982 0.032 Uiso 1 1 calc R U . . .
H33B H 0.5811 1.0316 0.0411 0.032 Uiso 1 1 calc R U . . .
C34 C 0.2715(10) 1.0277(3) 0.07718(18) 0.0338(14) Uani 1 1 d . . . . .
H34A H 0.1894 1.0141 0.0492 0.041 Uiso 1 1 calc R U . . .
H34B H 0.2349 1.0843 0.0775 0.041 Uiso 1 1 calc R U . . .
C35 C 0.1854(9) 0.9862(3) 0.12304(16) 0.0276(12) Uani 1 1 d . . . . .
H35A H 0.0147 1.0003 0.1250 0.033 Uiso 1 1 calc R U . . .
H35B H 0.2586 1.0027 0.1511 0.033 Uiso 1 1 calc R U . . .
C36 C 0.2452(9) 0.8986(3) 0.12407(17) 0.0245(12) Uani 1 1 d . . . . .
H36A H 0.1609 0.8818 0.0975 0.029 Uiso 1 1 calc R U . . .
H36B H 0.1920 0.8728 0.1546 0.029 Uiso 1 1 calc R U . . .
C37 C 0.6319(9) 0.8859(3) 0.16325(15) 0.0224(11) Uani 1 1 d . . . . .
C38 C 0.7337(9) 0.8876(3) 0.19983(14) 0.0209(11) Uani 1 1 d . . . . .
C39 C 0.8616(8) 0.8818(3) 0.24471(14) 0.0194(11) Uani 1 1 d . . . . .
C40 C 0.7975(8) 0.8326(3) 0.28389(13) 0.0196(11) Uani 1 1 d . . . . .
H40 H 0.6662 0.8066 0.2814 0.024 Uiso 1 1 calc R U . . .
C41 C 0.9285(9) 0.8217(3) 0.32712(14) 0.0195(11) Uani 1 1 d . . . . .
C42 C 1.1199(9) 0.8594(3) 0.33004(15) 0.0231(11) Uani 1 1 d . . . . .
H42 H 1.2112 0.8511 0.3588 0.028 Uiso 1 1 calc R U . . .
C43 C 1.1803(9) 0.9097(3) 0.29116(15) 0.0241(11) Uani 1 1 d . . . . .
H43 H 1.3106 0.9361 0.2937 0.029 Uiso 1 1 calc R U . . .
C44 C 1.0510(9) 0.9211(3) 0.24882(15) 0.0217(11) Uani 1 1 d . . . . .
H44 H 1.0917 0.9557 0.2225 0.026 Uiso 1 1 calc R U . . .
C45 C 0.8570(9) 0.7713(3) 0.36743(15) 0.0216(11) Uani 1 1 d . . . . .
C46 C 0.7892(9) 0.7315(2) 0.40064(15) 0.0203(10) Uani 1 1 d . . . . .
C47 C 0.6849(9) 0.6844(3) 0.44028(15) 0.0212(11) Uani 1 1 d . . . . .
C48 C 0.4256(9) 0.7156(3) 0.44131(18) 0.0274(12) Uani 1 1 d . . . . .
H48A H 0.3490 0.6822 0.4655 0.033 Uiso 1 1 calc R U . . .
H48B H 0.3536 0.7138 0.4096 0.033 Uiso 1 1 calc R U . . .
C49 C 0.3861(10) 0.7989(3) 0.45339(17) 0.0325(12) Uani 1 1 d . . . . .
H49A H 0.4497 0.8331 0.4276 0.039 Uiso 1 1 calc R U . . .
H49B H 0.2169 0.8165 0.4552 0.039 Uiso 1 1 calc R U . . .
C50 C 0.5038(10) 0.8050(3) 0.50122(16) 0.0326(14) Uani 1 1 d . . . . .
H50A H 0.4874 0.8600 0.5067 0.039 Uiso 1 1 calc R U . . .
H50B H 0.4255 0.7766 0.5276 0.039 Uiso 1 1 calc R U . . .
C51 C 0.7609(10) 0.7720(3) 0.50159(16) 0.0317(13) Uani 1 1 d . . . . .
H51A H 0.8428 0.8054 0.4784 0.038 Uiso 1 1 calc R U . . .
H51B H 0.8283 0.7726 0.5339 0.038 Uiso 1 1 calc R U . . .
C52 C 0.8009(9) 0.6899(3) 0.48881(14) 0.0254(11) Uani 1 1 d . . . . .
H52A H 0.7366 0.6551 0.5142 0.030 Uiso 1 1 calc R U . . .
H52B H 0.9703 0.6724 0.4872 0.030 Uiso 1 1 calc R U . . .
C53 C 0.8745(10) 0.5726(3) 0.41103(17) 0.0332(13) Uani 1 1 d . . . . .
H53 H 0.9857 0.6044 0.3987 0.040 Uiso 1 1 calc R U . . .
C54 C 0.9069(10) 0.4909(3) 0.40290(17) 0.0312(12) Uani 1 1 d . . . . .
C55 C 0.7469(10) 0.4413(3) 0.42010(16) 0.0303(12) Uani 1 1 d . . . . .
H55 H 0.6196 0.4597 0.4388 0.036 Uiso 1 1 calc R U . . .
C56 C 0.7747(9) 0.3659(3) 0.40984(16) 0.0278(12) Uani 1 1 d . . . . .
H56 H 0.6640 0.3332 0.4209 0.033 Uiso 1 1 calc R U . . .
C57 C 0.9654(10) 0.3373(3) 0.38320(16) 0.0281(12) Uani 1 1 d . . . . .
C58 C 1.1264(10) 0.3856(3) 0.36808(18) 0.0382(14) Uani 1 1 d . . . . .
H58 H 1.2575 0.3665 0.3505 0.046 Uiso 1 1 calc R U . . .
C59 C 1.0999(11) 0.4608(3) 0.3780(2) 0.0436(14) Uani 1 1 d . . . . .
H59 H 1.2144 0.4926 0.3678 0.052 Uiso 1 1 calc R U . . .
C60 C 0.9925(10) 0.2570(3) 0.37199(15) 0.0263(11) Uani 1 1 d . . . . .
H60 H 1.1105 0.2409 0.3505 0.032 Uiso 1 1 calc R U . . .
N1 N 0.8645(7) 0.2089(2) 0.38996(12) 0.0223(9) Uani 1 1 d . . . . .
N2 N 0.7037(8) 0.6020(2) 0.43385(13) 0.0259(10) Uani 1 1 d . . . . .
N3 N 0.8010(7) 0.3991(2) 0.06579(13) 0.0260(10) Uani 1 1 d . . . . .
N4 N 0.5394(8) 0.7913(2) 0.11089(13) 0.0250(10) Uani 1 1 d . . . . .
C1S C 0.523(2) 0.4204(5) 0.2597(3) 0.153(4) Uani 0.6 1 d DG U P D 1
C2S C 0.6275(19) 0.4739(7) 0.2813(3) 0.153(4) Uani 0.6 1 d DG U P D 1
H2S H 0.7807 0.4602 0.2945 0.184 Uiso 0.6 1 calc R U P D 1
C3S C 0.508(2) 0.5475(6) 0.2837(3) 0.153(4) Uani 0.6 1 d DG U P D 1
H3S H 0.5795 0.5840 0.2985 0.184 Uiso 0.6 1 calc R U P D 1
C4S C 0.284(2) 0.5676(5) 0.2645(3) 0.156(4) Uani 0.6 1 d DG U P D 1
C5S C 0.1792(18) 0.5141(7) 0.2428(3) 0.156(4) Uani 0.6 1 d DG U P D 1
H5S H 0.0261 0.5278 0.2297 0.187 Uiso 0.6 1 calc R U P D 1
C6S C 0.299(2) 0.4405(6) 0.2404(3) 0.153(4) Uani 0.6 1 d DG U P D 1
H6S H 0.2272 0.4039 0.2256 0.184 Uiso 0.6 1 calc R U P D 1
C7S C 0.625(3) 0.3374(8) 0.2535(4) 0.163(5) Uani 0.6 1 d D U P D 1
H7S1 H 0.7870 0.3358 0.2436 0.245 Uiso 0.6 1 calc R U P D 1
H7S2 H 0.5344 0.3190 0.2289 0.245 Uiso 0.6 1 calc R U P D 1
H7S3 H 0.6175 0.3042 0.2840 0.245 Uiso 0.6 1 calc R U P D 1
C8S C 0.167(4) 0.6495(8) 0.2689(5) 0.181(6) Uani 0.6 1 d D U P D 1
H8S1 H 0.1883 0.6831 0.2392 0.271 Uiso 0.6 1 calc R U P D 1
H8S2 H 0.2381 0.6687 0.2958 0.271 Uiso 0.6 1 calc R U P D 1
H8S3 H 0.0007 0.6492 0.2745 0.271 Uiso 0.6 1 calc R U P D 1
C1S' C 0.5535(18) 0.4318(7) 0.2356(5) 0.120(4) Uani 0.4 1 d D U P E 2
C2S' C 0.5938(17) 0.4519(8) 0.2809(5) 0.119(4) Uani 0.4 1 d D U P E 2
H2S' H 0.6544 0.4132 0.3061 0.143 Uiso 0.4 1 calc R U P E 2
C3S' C 0.5456(17) 0.5288(9) 0.2893(5) 0.117(4) Uani 0.4 1 d D U P E 2
H3S' H 0.5734 0.5422 0.3203 0.140 Uiso 0.4 1 calc R U P E 2
C4S' C 0.4571(19) 0.5859(7) 0.2528(6) 0.116(4) Uani 0.4 1 d D U P E 2
C5S' C 0.417(2) 0.5656(8) 0.2076(5) 0.115(4) Uani 0.4 1 d D U P E 2
H5S' H 0.3565 0.6042 0.1824 0.138 Uiso 0.4 1 calc R U P E 2
C6S' C 0.465(2) 0.4891(9) 0.1992(4) 0.115(4) Uani 0.4 1 d D U P E 2
H6S' H 0.4373 0.4757 0.1682 0.138 Uiso 0.4 1 calc R U P E 2
C7S' C 0.593(3) 0.3520(10) 0.2186(8) 0.138(5) Uani 0.4 1 d D U P E 2
H7S4 H 0.5136 0.3541 0.1877 0.206 Uiso 0.4 1 calc R U P E 2
H7S5 H 0.5317 0.3146 0.2423 0.206 Uiso 0.4 1 calc R U P E 2
H7S6 H 0.7607 0.3361 0.2151 0.206 Uiso 0.4 1 calc R U P E 2
C8S' C 0.409(3) 0.6684(10) 0.2652(9) 0.134(5) Uani 0.4 1 d D U P E 2
H8S4 H 0.5556 0.6903 0.2648 0.202 Uiso 0.4 1 calc R U P E 2
H8S5 H 0.3425 0.6681 0.2973 0.202 Uiso 0.4 1 calc R U P E 2
H8S6 H 0.2998 0.6997 0.2416 0.202 Uiso 0.4 1 calc R U P E 2

loop_
_atom_site_aniso_label
_atom_site_aniso_U_11
_atom_site_aniso_U_22
_atom_site_aniso_U_33
_atom_site_aniso_U_23
_atom_site_aniso_U_13
_atom_site_aniso_U_12
C1 0.024(3) 0.024(3) 0.009(2) 0.0003(18) 0.004(2) 0.000(2)
C2 0.025(3) 0.026(3) 0.0096(19) 0.0000(18) -0.003(2) -0.004(2)
C3 0.031(3) 0.024(3) 0.016(2) 0.007(2) -0.006(2) 0.002(2)
C4 0.041(3) 0.016(3) 0.024(2) 0.0026(19) 0.008(3) -0.001(2)
C5 0.024(3) 0.036(3) 0.017(2) -0.002(2) 0.001(2) -0.010(2)
C6 0.024(3) 0.026(3) 0.017(2) -0.001(2) 0.000(2) 0.001(2)
C7 0.025(3) 0.016(3) 0.017(2) 0.0000(18) -0.002(2) -0.004(2)
C8 0.019(3) 0.017(2) 0.020(2) -0.0005(18) -0.004(2) 0.000(2)
C9 0.022(3) 0.020(3) 0.014(2) -0.0026(18) 0.000(2) -0.005(2)
C10 0.029(3) 0.020(3) 0.013(2) 0.0011(18) -0.003(2) -0.005(2)
C11 0.025(3) 0.022(3) 0.021(2) -0.0043(19) 0.006(2) -0.002(2)
C12 0.036(3) 0.023(3) 0.012(2) 0.0007(18) 0.002(2) -0.003(2)
C13 0.026(3) 0.018(3) 0.016(2) -0.0017(18) -0.001(2) -0.002(2)
C14 0.027(3) 0.012(2) 0.022(2) -0.0017(18) 0.002(2) 0.000(2)
C15 0.036(3) 0.020(3) 0.018(2) -0.003(2) 0.004(2) -0.005(2)
C16 0.036(3) 0.024(3) 0.011(2) -0.0002(19) 0.000(2) -0.006(2)
C17 0.025(3) 0.020(3) 0.018(2) 0.0025(19) -0.001(2) -0.001(2)
C18 0.022(3) 0.031(3) 0.029(2) 0.000(2) 0.003(2) -0.002(2)
C19 0.024(3) 0.024(3) 0.043(3) -0.003(2) -0.010(3) -0.005(2)
C20 0.049(4) 0.038(3) 0.029(3) -0.010(2) -0.011(3) 0.009(3)
C21 0.040(3) 0.036(3) 0.021(2) 0.004(2) 0.011(3) 0.010(3)
C22 0.025(3) 0.034(3) 0.019(2) 0.008(2) 0.000(2) 0.000(2)
C25 0.039(2) 0.025(2) 0.0225(19) -0.0015(16) -0.0022(19) -0.0017(18)
C26 0.039(2) 0.026(2) 0.0252(19) 0.0000(17) -0.0042(19) -0.0035(19)
C23 0.036(4) 0.023(3) 0.023(4) 0.001(3) 0.001(3) -0.003(3)
C24 0.035(3) 0.023(3) 0.024(3) -0.001(2) -0.001(3) -0.003(2)
C27 0.029(3) 0.022(3) 0.025(3) -0.001(2) -0.002(3) -0.003(2)
C28 0.034(3) 0.027(3) 0.039(3) -0.006(3) -0.010(3) -0.002(3)
C29 0.034(3) 0.026(3) 0.038(3) -0.004(3) -0.009(3) 0.003(3)
C30 0.023(4) 0.026(3) 0.024(4) -0.002(3) 0.000(3) -0.004(3)
C23' 0.059(6) 0.030(4) 0.023(4) -0.004(4) -0.011(5) 0.010(5)
C24' 0.058(4) 0.029(3) 0.025(3) -0.005(3) -0.010(3) 0.007(3)
C27' 0.056(4) 0.029(3) 0.027(3) -0.004(3) -0.011(3) 0.002(3)
C28' 0.070(5) 0.033(3) 0.032(3) -0.006(3) -0.017(4) 0.010(4)
C29' 0.071(5) 0.035(3) 0.030(3) -0.007(3) -0.018(4) 0.010(4)
C30' 0.057(6) 0.030(4) 0.026(5) -0.006(3) -0.008(5) -0.001(5)
C31 0.020(3) 0.022(3) 0.014(2) 0.0007(19) -0.002(2) -0.002(2)
C32 0.024(3) 0.031(3) 0.015(2) -0.001(2) 0.003(2) -0.005(2)
C33 0.030(3) 0.032(3) 0.018(2) 0.001(2) 0.001(2) -0.004(2)
C34 0.038(3) 0.036(3) 0.024(2) 0.000(2) -0.002(3) 0.004(3)
C35 0.018(3) 0.033(3) 0.033(3) -0.004(2) 0.001(2) -0.007(2)
C36 0.023(3) 0.031(3) 0.019(2) -0.003(2) -0.003(2) -0.002(2)
C37 0.028(3) 0.025(3) 0.015(2) 0.0009(19) 0.002(2) -0.007(2)
C38 0.025(3) 0.024(3) 0.013(2) 0.0003(18) 0.003(2) -0.003(2)
C39 0.020(3) 0.024(3) 0.0109(19) 0.0027(18) -0.001(2) 0.003(2)
C40 0.018(3) 0.029(3) 0.0112(19) -0.0006(18) -0.0003(19) -0.003(2)
C41 0.023(3) 0.024(3) 0.0098(19) 0.0020(18) 0.002(2) 0.001(2)
C42 0.025(3) 0.030(3) 0.012(2) -0.0016(19) -0.004(2) 0.002(2)
C43 0.026(3) 0.026(3) 0.020(2) -0.0018(19) 0.002(2) -0.006(2)
C44 0.024(3) 0.025(3) 0.016(2) 0.0025(19) 0.002(2) -0.004(2)
C45 0.028(3) 0.022(3) 0.016(2) -0.0031(19) 0.000(2) -0.006(2)
C46 0.025(3) 0.013(2) 0.022(2) -0.0024(19) -0.006(2) 0.002(2)
C47 0.023(3) 0.023(3) 0.016(2) 0.0028(19) -0.003(2) -0.004(2)
C48 0.026(3) 0.026(3) 0.031(2) 0.001(2) 0.002(2) -0.008(2)
C49 0.024(3) 0.037(3) 0.035(3) -0.005(2) 0.005(2) 0.002(3)
C50 0.050(4) 0.026(3) 0.019(2) -0.0003(19) 0.013(3) 0.000(3)
C51 0.046(4) 0.034(3) 0.013(2) 0.004(2) -0.010(2) -0.007(3)
C52 0.033(3) 0.025(3) 0.016(2) 0.0026(19) -0.006(2) 0.000(2)
C53 0.045(3) 0.023(3) 0.033(3) -0.002(2) 0.006(3) -0.011(3)
C54 0.040(3) 0.023(3) 0.030(2) -0.002(2) 0.005(2) -0.005(2)
C55 0.035(3) 0.029(3) 0.027(2) -0.002(2) 0.009(2) -0.003(2)
C56 0.034(3) 0.021(3) 0.027(2) 0.003(2) 0.002(2) -0.005(2)
C57 0.037(3) 0.025(3) 0.019(2) 0.0014(19) 0.001(2) 0.000(2)
C58 0.047(4) 0.027(3) 0.042(3) -0.006(2) 0.020(3) -0.009(3)
C59 0.045(4) 0.031(3) 0.056(3) -0.005(3) 0.018(3) -0.012(3)
C60 0.031(3) 0.030(3) 0.017(2) -0.0027(19) 0.002(2) -0.001(2)
N1 0.030(2) 0.024(2) 0.0118(17) 0.0004(16) 0.0007(19) -0.003(2)
N2 0.035(3) 0.020(2) 0.021(2) 0.0017(17) 0.000(2) -0.001(2)
N3 0.033(3) 0.023(2) 0.0204(19) 0.0004(17) -0.0024(19) -0.001(2)
N4 0.033(3) 0.023(2) 0.0197(19) -0.0016(17) 0.000(2) -0.004(2)
C1S 0.204(10) 0.162(7) 0.066(5) 0.003(5) -0.016(6) 0.054(7)
C2S 0.203(10) 0.162(8) 0.065(5) 0.007(5) -0.021(6) 0.054(7)
C3S 0.205(10) 0.162(7) 0.064(5) 0.003(5) -0.009(6) 0.051(7)
C4S 0.202(10) 0.161(7) 0.076(5) 0.007(5) -0.001(6) 0.057(7)
C5S 0.197(10) 0.167(8) 0.074(5) 0.012(5) -0.006(6) 0.051(7)
C6S 0.201(10) 0.164(7) 0.068(5) 0.007(5) -0.014(6) 0.047(7)
C7S 0.223(13) 0.176(9) 0.064(7) -0.018(7) -0.016(9) 0.066(9)
C8S 0.216(12) 0.175(9) 0.120(9) -0.014(8) 0.017(10) 0.071(9)
C1S' 0.098(8) 0.158(9) 0.105(7) -0.015(7) 0.034(7) -0.024(9)
C2S' 0.093(8) 0.161(9) 0.106(7) -0.008(7) 0.024(7) -0.033(9)
C3S' 0.091(8) 0.162(9) 0.105(7) -0.016(7) 0.021(7) -0.041(9)
C4S' 0.095(8) 0.152(9) 0.110(7) -0.019(7) 0.022(7) -0.042(9)
C5S' 0.097(8) 0.153(9) 0.100(7) -0.015(7) 0.029(7) -0.037(9)
C6S' 0.097(8) 0.156(9) 0.096(7) -0.017(7) 0.035(7) -0.029(9)
C7S' 0.123(12) 0.160(10) 0.128(11) -0.019(8) 0.035(11) -0.014(12)
C8S' 0.109(12) 0.153(10) 0.156(11) -0.036(8) 0.014(11) -0.054(11)

loop_
_atom_type_symbol
_atom_type_description
_atom_type_scat_dispersion_real
_atom_type_scat_dispersion_imag
_atom_type_scat_source
C C 0.0033 0.0016 'International Tables Vol C Tables 4.2.6.8 and 6.1.1.4'
H H 0.0000 0.0000 'International Tables Vol C Tables 4.2.6.8 and 6.1.1.4'
N N 0.0061 0.0033 'International Tables Vol C Tables 4.2.6.8 and 6.1.1.4'

loop_
_geom_angle_atom_site_label_1
_geom_angle_atom_site_label_2
_geom_angle_atom_site_label_3
_geom_angle
C7 C1 N1 112.2(4)
C7 C1 C6 110.4(4)
N1 C1 C6 106.6(4)
C7 C1 C2 112.1(4)
N1 C1 C2 105.9(3)
C6 C1 C2 109.4(4)
C3 C2 C1 112.1(4)
C2 C3 C4 112.3(4)
C3 C4 C5 110.1(4)
C4 C5 C6 110.9(4)
C1 C6 C5 112.3(4)
C8 C7 C1 172.5(5)
C7 C8 C9 175.6(5)
C10 C9 C14 118.9(4)
C10 C9 C8 122.5(4)
C14 C9 C8 118.6(4)
C11 C10 C9 119.8(4)
C12 C11 C10 121.2(5)
C11 C12 C13 119.9(4)
C14 C13 C12 118.6(4)
C14 C13 C15 120.6(4)
C12 C13 C15 120.7(4)
C13 C14 C9 121.6(4)
C16 C15 C13 178.5(6)
C15 C16 C17 176.2(5)
C16 C17 N3 113.0(4)
C16 C17 C18 109.7(4)
N3 C17 C18 108.5(4)
C16 C17 C22 110.2(4)
N3 C17 C22 106.6(4)
C18 C17 C22 108.7(4)
C19 C18 C17 111.7(4)
C20 C19 C18 111.0(4)
C21 C20 C19 111.6(4)
C20 C21 C22 112.3(4)
C21 C22 C17 110.5(4)
C24' C25 C26 121.2(6)
C26 C25 C24 120.2(5)
C27' C26 C25 123.8(6)
C25 C26 C27 119.4(5)
N3 C23 C24 120.7(7)
C29 C24 C25 119.3(6)
C29 C24 C23 118.7(7)
C25 C24 C23 121.8(6)
C28 C27 C26 119.9(6)
C28 C27 C30 118.9(6)
C26 C27 C30 121.2(6)
C27 C28 C29 120.7(7)
C24 C29 C28 120.4(7)
N4 C30 C27 120.7(7)
N3 C23' C24' 122.6(9)
C25 C24' C29' 117.8(7)
C25 C24' C23' 123.6(8)
C29' C24' C23' 118.5(8)
C26 C27' C28' 116.5(8)
C26 C27' C30' 124.1(8)
C28' C27' C30' 119.3(8)
C27' C28' C29' 120.7(8)
C24' C29' C28' 119.8(8)
N4 C30' C27' 123.3(10)
N4 C31 C37 112.8(4)
N4 C31 C36 107.0(4)
C37 C31 C36 109.5(4)
N4 C31 C32 106.0(3)
C37 C31 C32 111.8(4)
C36 C31 C32 109.5(4)
C33 C32 C31 112.9(4)
C34 C33 C32 110.8(5)
C33 C34 C35 111.3(5)
C34 C35 C36 110.5(4)
C35 C36 C31 112.0(4)
C38 C37 C31 172.9(5)
C37 C38 C39 174.6(5)
C44 C39 C40 119.9(4)
C44 C39 C38 121.6(4)
C40 C39 C38 118.5(4)
C39 C40 C41 119.8(4)
C42 C41 C40 119.4(4)
C42 C41 C45 121.7(4)
C40 C41 C45 118.8(4)
C41 C42 C43 120.5(4)
C44 C43 C42 120.2(5)
C43 C44 C39 120.1(4)
C46 C45 C41 177.4(5)
C45 C46 C47 175.2(5)
N2 C47 C46 113.3(4)
N2 C47 C48 107.2(4)
C46 C47 C48 107.6(4)
N2 C47 C52 107.9(4)
C46 C47 C52 110.9(4)
C48 C47 C52 109.8(4)
C47 C48 C49 111.5(4)
C50 C49 C48 111.2(4)
C51 C50 C49 111.2(4)
C52 C51 C50 112.4(4)
C51 C52 C47 111.5(4)
N2 C53 C54 122.2(5)
C59 C54 C55 118.5(4)
C59 C54 C53 120.2(5)
C55 C54 C53 121.3(5)
C56 C55 C54 120.2(5)
C55 C56 C57 120.5(5)
C58 C57 C56 118.8(4)
C58 C57 C60 121.0(5)
C56 C57 C60 120.2(5)
C59 C58 C57 121.1(5)
C58 C59 C54 120.8(5)
N1 C60 C57 122.4(5)
C60 N1 C1 121.2(4)
C53 N2 C47 118.6(4)
C23' N3 C17 121.0(6)
C23 N3 C17 117.3(5)
C30' N4 C31 123.1(7)
C30 N4 C31 118.7(5)
C2S C1S C6S 120.0
C2S C1S C7S 127.8(10)
C6S C1S C7S 112.2(10)
C1S C2S C3S 120.0
C4S C3S C2S 120.0
C3S C4S C5S 120.0
C3S C4S C8S 116.1(11)
C5S C4S C8S 123.9(11)
C6S C5S C4S 120.0
C5S C6S C1S 120.0
C6S' C1S' C2S' 119.2(5)
C6S' C1S' C7S' 112.0(11)
C2S' C1S' C7S' 128.8(11)
C1S' C2S' C3S' 120.1(6)
C4S' C3S' C2S' 120.5(6)
C3S' C4S' C5S' 119.2(6)
C3S' C4S' C8S' 116.9(11)
C5S' C4S' C8S' 123.8(11)
C6S' C5S' C4S' 120.2(6)
C5S' C6S' C1S' 120.7(6)

loop_
_geom_bond_atom_site_label_1
_geom_bond_atom_site_label_2
_geom_bond_distance
C1 C7 1.475(6)
C1 N1 1.485(6)
C1 C6 1.524(7)
C1 C2 1.549(6)
C2 C3 1.515(6)
C3 C4 1.520(8)
C4 C5 1.527(6)
C5 C6 1.535(6)
C7 C8 1.198(6)
C8 C9 1.444(6)
C9 C10 1.394(7)
C9 C14 1.401(6)
C10 C11 1.387(6)
C11 C12 1.377(6)
C12 C13 1.409(7)
C13 C14 1.385(6)
C13 C15 1.440(6)
C15 C16 1.188(6)
C16 C17 1.481(6)
C17 N3 1.487(6)
C17 C18 1.528(7)
C17 C22 1.540(6)
C18 C19 1.525(6)
C19 C20 1.515(7)
C20 C21 1.503(8)
C21 C22 1.536(7)
C25 C24' 1.318(11)
C25 C26 1.370(6)
C25 C24 1.435(9)
C26 C27' 1.326(11)
C26 C27 1.441(9)
C23 N3 1.291(9)
C23 C24 1.472(8)
C24 C29 1.382(9)
C27 C28 1.366(9)
C27 C30 1.471(8)
C28 C29 1.403(9)
C30 N4 1.300(9)
C23' N3 1.273(10)
C23' C24' 1.472(9)
C24' C29' 1.385(9)
C27' C28' 1.366(10)
C27' C30' 1.470(8)
C28' C29' 1.403(9)
C30' N4 1.219(11)
C31 N4 1.479(6)
C31 C37 1.487(6)
C31 C36 1.537(7)
C31 C32 1.540(6)
C32 C33 1.533(6)
C33 C34 1.514(8)
C34 C35 1.521(7)
C35 C36 1.531(6)
C37 C38 1.191(6)
C38 C39 1.449(6)
C39 C44 1.391(7)
C39 C40 1.398(6)
C40 C41 1.411(6)
C41 C42 1.380(7)
C41 C45 1.448(6)
C42 C43 1.395(6)
C43 C44 1.385(6)
C45 C46 1.197(6)
C46 C47 1.486(6)
C47 N2 1.473(6)
C47 C48 1.528(7)
C47 C52 1.541(6)
C48 C49 1.533(7)
C49 C50 1.530(7)
C50 C51 1.522(8)
C51 C52 1.520(6)
C53 N2 1.264(6)
C53 C54 1.472(6)
C54 C59 1.395(7)
C54 C55 1.408(7)
C55 C56 1.381(6)
C56 C57 1.405(7)
C57 C58 1.383(7)
C57 C60 1.473(6)
C58 C59 1.375(7)
C60 N1 1.264(6)
C1S C2S 1.3900
C1S C6S 1.3900
C1S C7S 1.528(12)
C2S C3S 1.3900
C3S C4S 1.3900
C4S C5S 1.3900
C4S C8S 1.524(12)
C5S C6S 1.3900
C1S' C6S' 1.387(5)
C1S' C2S' 1.392(5)
C1S' C7S' 1.527(12)
C2S' C3S' 1.392(5)
C3S' C4S' 1.388(5)
C4S' C5S' 1.389(5)
C4S' C8S' 1.524(13)
C5S' C6S' 1.386(5)

loop_
_geom_torsion_atom_site_label_1
_geom_torsion_atom_site_label_2
_geom_torsion_atom_site_label_3
_geom_torsion_atom_site_label_4
_geom_torsion
C7 C1 C2 C3 -68.9(5)
N1 C1 C2 C3 168.4(4)
C6 C1 C2 C3 53.8(5)
C1 C2 C3 C4 -55.4(5)
C2 C3 C4 C5 55.8(5)
C3 C4 C5 C6 -56.0(5)
C7 C1 C6 C5 68.8(5)
N1 C1 C6 C5 -169.1(3)
C2 C1 C6 C5 -55.0(5)
C4 C5 C6 C1 57.3(5)
C14 C9 C10 C11 1.1(7)
C8 C9 C10 C11 -176.6(5)
C9 C10 C11 C12 0.1(7)
C10 C11 C12 C13 -1.4(7)
C11 C12 C13 C14 1.5(7)
C11 C12 C13 C15 -177.4(5)
C12 C13 C14 C9 -0.3(7)
C15 C13 C14 C9 178.6(4)
C10 C9 C14 C13 -1.0(7)
C8 C9 C14 C13 176.8(4)
C16 C17 C18 C19 -62.3(5)
N3 C17 C18 C19 173.9(4)
C22 C17 C18 C19 58.3(5)
C17 C18 C19 C20 -57.1(6)
C18 C19 C20 C21 54.0(6)
C19 C20 C21 C22 -54.1(6)
C20 C21 C22 C17 56.0(6)
C16 C17 C22 C21 63.3(5)
N3 C17 C22 C21 -173.7(4)
C18 C17 C22 C21 -57.0(5)
C24' C25 C26 C27' 0.6(15)
C24 C25 C26 C27' -38.3(12)
C24' C25 C26 C27 36.7(12)
C24 C25 C26 C27 -2.2(9)
C24' C25 C24 C29 -98.0(11)
C26 C25 C24 C29 3.8(10)
C24' C25 C24 C23 75.6(9)
C26 C25 C24 C23 177.4(6)
N3 C23 C24 C29 178.9(7)
N3 C23 C24 C25 5.3(12)
C27' C26 C27 C28 107.4(13)
C25 C26 C27 C28 -0.2(11)
C27' C26 C27 C30 -71.8(10)
C25 C26 C27 C30 -179.4(6)
C26 C27 C28 C29 1.0(13)
C30 C27 C28 C29 -179.8(8)
C25 C24 C29 C28 -3.0(12)
C23 C24 C29 C28 -176.8(8)
C27 C28 C29 C24 0.7(13)
C28 C27 C30 N4 173.6(8)
C26 C27 C30 N4 -7.2(12)
C26 C25 C24' C29' 3(2)
C24 C25 C24' C29' 102.0(18)
C26 C25 C24' C23' -180.0(12)
C24 C25 C24' C23' -81.3(15)
N3 C23' C24' C25 6(3)
N3 C23' C24' C29' -177.2(16)
C25 C26 C27' C28' -3(2)
C27 C26 C27' C28' -95.4(17)
C25 C26 C27' C30' 176.3(12)
C27 C26 C27' C30' 84.4(16)
C26 C27' C28' C29' 2(2)
C30' C27' C28' C29' -177.3(15)
C25 C24' C29' C28' -4(2)
C23' C24' C29' C28' 179.0(15)
C27' C28' C29' C24' 1(3)
C26 C27' C30' N4 -4(3)
C28' C27' C30' N4 176.1(16)
N4 C31 C32 C33 168.5(4)
C37 C31 C32 C33 -68.3(5)
C36 C31 C32 C33 53.3(5)
C31 C32 C33 C34 -54.7(6)
C32 C33 C34 C35 56.2(5)
C33 C34 C35 C36 -57.6(6)
C34 C35 C36 C31 57.2(5)
N4 C31 C36 C35 -168.8(3)
C37 C31 C36 C35 68.6(5)
C32 C31 C36 C35 -54.3(5)
C44 C39 C40 C41 -1.4(7)
C38 C39 C40 C41 175.7(4)
C39 C40 C41 C42 -0.5(7)
C39 C40 C41 C45 179.2(4)
C40 C41 C42 C43 1.8(7)
C45 C41 C42 C43 -177.8(4)
C41 C42 C43 C44 -1.3(7)
C42 C43 C44 C39 -0.7(7)
C40 C39 C44 C43 2.0(7)
C38 C39 C44 C43 -175.1(4)
N2 C47 C48 C49 173.8(4)
C46 C47 C48 C49 -64.0(5)
C52 C47 C48 C49 56.8(5)
C47 C48 C49 C50 -56.6(6)
C48 C49 C50 C51 54.1(6)
C49 C50 C51 C52 -53.8(6)
C50 C51 C52 C47 54.9(5)
N2 C47 C52 C51 -172.3(4)
C46 C47 C52 C51 63.1(5)
C48 C47 C52 C51 -55.7(5)
N2 C53 C54 C59 -179.2(5)
N2 C53 C54 C55 0.4(8)
C59 C54 C55 C56 -3.9(8)
C53 C54 C55 C56 176.6(5)
C54 C55 C56 C57 1.6(7)
C55 C56 C57 C58 1.0(8)
C55 C56 C57 C60 -179.4(4)
C56 C57 C58 C59 -1.1(8)
C60 C57 C58 C59 179.2(5)
C57 C58 C59 C54 -1.2(9)
C55 C54 C59 C58 3.7(8)
C53 C54 C59 C58 -176.7(5)
C58 C57 C60 N1 171.4(5)
C56 C57 C60 N1 -8.2(7)
C57 C60 N1 C1 -176.2(4)
C7 C1 N1 C60 -20.3(6)
C6 C1 N1 C60 -141.3(4)
C2 C1 N1 C60 102.3(5)
C54 C53 N2 C47 -180.0(4)
C46 C47 N2 C53 29.6(6)
C48 C47 N2 C53 148.3(4)
C52 C47 N2 C53 -93.6(5)
C24' C23' N3 C23 82.3(16)
C24' C23' N3 C17 176.7(12)
C24 C23 N3 C23' -76.2(12)
C24 C23 N3 C17 177.9(6)
C16 C17 N3 C23' -6.8(11)
C18 C17 N3 C23' 115.0(10)
C22 C17 N3 C23' -128.1(10)
C16 C17 N3 C23 33.5(7)
C18 C17 N3 C23 155.3(5)
C22 C17 N3 C23 -87.8(6)
C27' C30' N4 C30 -84.9(18)
C27' C30' N4 C31 -176.5(11)
C27 C30 N4 C30' 78.5(14)
C27 C30 N4 C31 -174.1(6)
C37 C31 N4 C30' 10.9(12)
C36 C31 N4 C30' -109.6(11)
C32 C31 N4 C30' 133.6(11)
C37 C31 N4 C30 -25.1(7)
C36 C31 N4 C30 -145.6(6)
C32 C31 N4 C30 97.5(6)
C6S C1S C2S C3S 0.0
C7S C1S C2S C3S -179.98(9)
C1S C2S C3S C4S 0.0
C2S C3S C4S C5S 0.0
C2S C3S C4S C8S 179.99(8)
C3S C4S C5S C6S 0.0
C8S C4S C5S C6S -179.99(8)
C4S C5S C6S C1S 0.0
C2S C1S C6S C5S 0.0
C7S C1S C6S C5S 179.98(8)
C6S' C1S' C2S' C3S' 0.01(9)
C7S' C1S' C2S' C3S' 180.00(9)
C1S' C2S' C3S' C4S' -0.01(9)
C2S' C3S' C4S' C5S' 0.0(2)
C2S' C3S' C4S' C8S' 179.99(11)
C3S' C4S' C5S' C6S' 0.0(3)
C8S' C4S' C5S' C6S' 180.00(17)
C4S' C5S' C6S' C1S' 0.0(3)
C2S' C1S' C6S' C5S' 0.0(2)
C7S' C1S' C6S' C5S' 179.99(16)
